data_4312469
loop_
_publ_author_name
'Gerd W. Rabe'
'Mei Zhang-Presse'
'Florian A. Riederer'
'James A. Golen'
'Christopher D. Incarvito'
'Arnold L. Rheingold'

_publ_section_title
;
 Terphenyl Cyclooctatetraenyl Compounds of Samarium
;
_journal_name_full 'Inorganic Chemistry'
_journal_page_first 7587
_journal_page_last 7592
_journal_paper_doi 10.1021/ic0301775
_journal_volume 42
_journal_year 2003
_chemical_formula_sum 'C32 H33 O3 Sm'
_chemical_formula_weight 615.93
_chemical_name_systematic
; 
 ? 
;
_space_group_IT_number 61
_symmetry_cell_setting orthorhombic
_symmetry_space_group_name_Hall '-P 2ac 2ab'
_symmetry_space_group_name_H-M 'P b c a'
_atom_sites_solution_hydrogens geom
_atom_sites_solution_primary direct
_atom_sites_solution_secondary difmap
_audit_creation_method SHELXL-97
_cell_angle_alpha 90.00
_cell_angle_beta 90.00
_cell_angle_gamma 90.00
_cell_formula_units_Z 8
_cell_length_a 8.3673(11)
_cell_length_b 19.780(3)
_cell_length_c 32.181(4)
_cell_measurement_reflns_used 1007
_cell_measurement_temperature 150(2)
_cell_measurement_theta_max 27.97
_cell_measurement_theta_min 3.43
_cell_volume 5326.1(13)
_computing_cell_refinement 'Bruker SMART'
_computing_data_collection 'Bruker SMART'
_computing_data_reduction 'Bruker SAINT'
_computing_molecular_graphics 'Bruker SHELXTL'
_computing_publication_material 'Bruker SHELXTL'
_computing_structure_refinement 'SHELXL-97 (Sheldrick, 1997)'
_computing_structure_solution 'SHELXS-97 (Sheldrick, 1990)'
_diffrn_ambient_temperature 150(2)
_diffrn_measured_fraction_theta_full 0.997
_diffrn_measured_fraction_theta_max 0.997
_diffrn_measurement_device_type 'CCD area detector'
_diffrn_measurement_method 'phi and omega scans'
_diffrn_radiation_monochromator graphite
_diffrn_radiation_source 'fine-focus sealed tube'
_diffrn_radiation_type MoK\a
_diffrn_radiation_wavelength 0.71073
_diffrn_reflns_av_R_equivalents 0.0251
_diffrn_reflns_av_sigmaI/netI 0.0200
_diffrn_reflns_limit_h_max 10
_diffrn_reflns_limit_h_min -10
_diffrn_reflns_limit_k_max 23
_diffrn_reflns_limit_k_min -25
_diffrn_reflns_limit_l_max 41
_diffrn_reflns_limit_l_min -32
_diffrn_reflns_number 30152
_diffrn_reflns_theta_full 27.00
_diffrn_reflns_theta_max 27.00
_diffrn_reflns_theta_min 2.15
_exptl_absorpt_coefficient_mu 2.236
_exptl_absorpt_correction_T_max 0.6633
_exptl_absorpt_correction_T_min 0.6048
_exptl_absorpt_correction_type multi-scan
_exptl_absorpt_process_details sadabs
_exptl_crystal_colour red
_exptl_crystal_density_diffrn 1.536
_exptl_crystal_density_method 'not measured'
_exptl_crystal_description block
_exptl_crystal_F_000 2488
_exptl_crystal_size_max 0.25
_exptl_crystal_size_mid 0.25
_exptl_crystal_size_min 0.20
_refine_diff_density_max 1.114
_refine_diff_density_min -1.046
_refine_diff_density_rms 0.085
_refine_ls_extinction_method none
_refine_ls_goodness_of_fit_ref 1.055
_refine_ls_hydrogen_treatment mixed
_refine_ls_matrix_type full
_refine_ls_number_parameters 325
_refine_ls_number_reflns 5802
_refine_ls_number_restraints 0
_refine_ls_restrained_S_all 1.055
_refine_ls_R_factor_all 0.0325
_refine_ls_R_factor_gt 0.0285
_refine_ls_shift/su_max 0.034
_refine_ls_shift/su_mean 0.003
_refine_ls_structure_factor_coef Fsqd
_refine_ls_weighting_details 'calc w=1/[\s^2^(Fo^2^)+(0.0379P)^2^+8.5969P] where P=(Fo^2^+2Fc^2^)/3'
_refine_ls_weighting_scheme calc
_refine_ls_wR_factor_gt 0.0723
_refine_ls_wR_factor_ref 0.0747
_reflns_number_gt 5205
_reflns_number_total 5802
_reflns_threshold_expression >2sigma(I)
_cod_data_source_file ic0301775si_rab37.cif
_cod_data_source_block rab37
_cod_depositor_comments
;
The following automatic conversions were performed:

'_symmetry_cell_setting' value 'Orthorhombic' changed to
'orthorhombic' according to the built-in table from CIF Core
dictionary named 'cif_core.dic' version 2.4.1 from 2010-06-29.

Automatic conversion script
Id: cif_fix_values 1646 2011-03-28 12:23:43Z adriana 
;
_cod_original_cell_volume 5326.1(12)
_cod_database_code 4312469

loop_
_symmetry_equiv_pos_as_xyz
'x, y, z'
'-x+1/2, -y, z+1/2'
'-x, y+1/2, -z+1/2'
'x+1/2, -y+1/2, -z'
'-x, -y, -z'
'x-1/2, y, -z-1/2'
'x, -y-1/2, z-1/2'
'-x-1/2, y-1/2, z'

loop_
_atom_site_label
_atom_site_type_symbol
_atom_site_fract_x
_atom_site_fract_y
_atom_site_fract_z
_atom_site_U_iso_or_equiv
_atom_site_adp_type
_atom_site_occupancy
_atom_site_symmetry_multiplicity
_atom_site_calc_flag
_atom_site_refinement_flags
_atom_site_disorder_assembly
_atom_site_disorder_group
Sm1 Sm 0.438563(16) 0.398599(7) 0.104476(4) 0.01757(6) Uani 1 1 d . . .
O1 O 0.2787(2) 0.50991(10) 0.10510(6) 0.0258(5) Uani 1 1 d . . .
O2 O 0.2557(2) 0.31576(10) 0.14181(6) 0.0217(4) Uani 1 1 d . . .
O3 O 0.1951(3) 0.38068(11) 0.05890(7) 0.0326(5) Uani 1 1 d . . .
C1 C 0.5528(4) 0.34991(17) 0.02982(10) 0.0302(7) Uani 1 1 d . . .
H1A H 0.5121 0.3346 0.0039 0.036 Uiso 1 1 calc R . .
C2 C 0.5840(4) 0.41948(17) 0.02993(10) 0.0295(7) Uani 1 1 d . . .
H2A H 0.5517 0.4408 0.0048 0.035 Uiso 1 1 calc R . .
C3 C 0.6520(4) 0.46565(15) 0.05846(10) 0.0282(7) Uani 1 1 d . . .
H3A H 0.6533 0.5107 0.0483 0.034 Uiso 1 1 calc R . .
C4 C 0.7180(3) 0.45986(16) 0.09836(10) 0.0270(6) Uani 1 1 d . . .
H4A H 0.7551 0.5019 0.1089 0.032 Uiso 1 1 calc R . .
C5 C 0.7421(4) 0.40634(16) 0.12644(10) 0.0288(7) Uani 1 1 d . . .
H5A H 0.7977 0.4203 0.1507 0.035 Uiso 1 1 calc R . .
C6 C 0.7039(3) 0.33748(16) 0.12718(9) 0.0271(6) Uani 1 1 d . . .
H6A H 0.7346 0.3164 0.1525 0.033 Uiso 1 1 calc R . .
C7 C 0.6306(4) 0.29172(15) 0.09939(10) 0.0279(7) Uani 1 1 d . . .
H7A H 0.6219 0.2473 0.1104 0.034 Uiso 1 1 calc R . .
C8 C 0.5678(4) 0.29739(16) 0.05911(10) 0.0300(7) Uani 1 1 d . . .
H8A H 0.5252 0.2559 0.0492 0.036 Uiso 1 1 calc R . .
C9 C 0.4042(3) 0.43691(14) 0.17939(8) 0.0198(5) Uani 1 1 d . . .
C10 C 0.3959(4) 0.50621(14) 0.19061(9) 0.0229(6) Uani 1 1 d . . .
C11 C 0.3539(4) 0.52792(15) 0.23049(10) 0.0326(7) Uani 1 1 d . . .
H11A H 0.3491 0.5749 0.2365 0.039 Uiso 1 1 calc R . .
C12 C 0.3193(5) 0.48131(16) 0.26118(10) 0.0378(8) Uani 1 1 d . . .
H12A H 0.2843 0.4959 0.2878 0.045 Uiso 1 1 calc R . .
C13 C 0.3362(4) 0.41311(15) 0.25265(9) 0.0303(7) Uani 1 1 d . . .
H13A H 0.3188 0.3808 0.2740 0.036 Uiso 1 1 calc R . .
C14 C 0.3789(4) 0.39157(13) 0.21269(9) 0.0226(6) Uani 1 1 d . . .
C15 C 0.4410(3) 0.55910(14) 0.15983(9) 0.0224(6) Uani 1 1 d . . .
C16 C 0.3833(4) 0.56072(14) 0.11928(9) 0.0242(6) Uani 1 1 d . . .
C17 C 0.4293(4) 0.60984(15) 0.09048(11) 0.0295(7) Uani 1 1 d . . .
H17A H 0.3856 0.6100 0.0632 0.035 Uiso 1 1 calc R . .
C18 C 0.5400(4) 0.65848(16) 0.10233(11) 0.0338(8) Uani 1 1 d . . .
H18A H 0.5743 0.6918 0.0830 0.041 Uiso 1 1 calc R . .
C19 C 0.6001(4) 0.65818(15) 0.14236(11) 0.0333(7) Uani 1 1 d . . .
H19A H 0.6758 0.6914 0.1505 0.040 Uiso 1 1 calc R . .
C20 C 0.5507(4) 0.60962(15) 0.17073(11) 0.0298(7) Uani 1 1 d . . .
H20A H 0.5923 0.6107 0.1982 0.036 Uiso 1 1 calc R . .
C21 C 0.1185(4) 0.51800(17) 0.12078(13) 0.0411(8) Uani 1 1 d . . .
H21A H 0.0847 0.5651 0.1173 0.062 Uiso 1 1 calc R . .
H21B H 0.1159 0.5061 0.1503 0.062 Uiso 1 1 calc R . .
H21C H 0.0458 0.4883 0.1054 0.062 Uiso 1 1 calc R . .
C22 C 0.4017(4) 0.31733(14) 0.20676(9) 0.0225(6) Uani 1 1 d . . .
C23 C 0.3380(3) 0.28115(14) 0.17357(8) 0.0206(6) Uani 1 1 d . . .
C24 C 0.3554(4) 0.21211(14) 0.16956(10) 0.0284(7) Uani 1 1 d . . .
H24A H 0.3061 0.1890 0.1471 0.034 Uiso 1 1 calc R . .
C25 C 0.4451(4) 0.17669(16) 0.19845(11) 0.0354(8) Uani 1 1 d . . .
H25A H 0.4583 0.1292 0.1959 0.043 Uiso 1 1 calc R . .
C26 C 0.5153(5) 0.21146(16) 0.23100(11) 0.0370(8) Uani 1 1 d . . .
H26A H 0.5793 0.1878 0.2506 0.044 Uiso 1 1 calc R . .
C27 C 0.4929(4) 0.28017(15) 0.23518(10) 0.0312(7) Uani 1 1 d . . .
H27A H 0.5407 0.3030 0.2580 0.037 Uiso 1 1 calc R . .
C28 C 0.0947(4) 0.33351(17) 0.15321(11) 0.0313(7) Uani 1 1 d . . .
H28A H 0.0438 0.2950 0.1671 0.047 Uiso 1 1 calc R . .
H28B H 0.0340 0.3453 0.1282 0.047 Uiso 1 1 calc R . .
H28C H 0.0967 0.3723 0.1721 0.047 Uiso 1 1 calc R . .
C29 C 0.1353(4) 0.31379(17) 0.04732(11) 0.0363(8) Uani 1 1 d . . .
H29A H 0.1234 0.2844 0.0720 0.044 Uiso 1 1 calc R . .
H29B H 0.2075 0.2915 0.0272 0.044 Uiso 1 1 calc R . .
C30 C -0.0236(4) 0.32893(19) 0.02809(11) 0.0385(8) Uani 1 1 d . . .
H30A H -0.1061 0.3372 0.0496 0.046 Uiso 1 1 calc R . .
H30B H -0.0591 0.2917 0.0097 0.046 Uiso 1 1 calc R . .
C31 C 0.0118(6) 0.3925(2) 0.00346(13) 0.0497(10) Uani 1 1 d . . .
H31A H 0.0455 0.3810 -0.0252 0.060 Uiso 1 1 calc R . .
H31B H -0.0839 0.4219 0.0021 0.060 Uiso 1 1 calc R . .
C32 C 0.1431(6) 0.4266(2) 0.02626(14) 0.0615(14) Uani 1 1 d . . .
H32A H 0.2328 0.4368 0.0072 0.074 Uiso 1 1 calc R . .
H32B H 0.1047 0.4696 0.0385 0.074 Uiso 1 1 calc R . .

loop_
_atom_site_aniso_label
_atom_site_aniso_U_11
_atom_site_aniso_U_22
_atom_site_aniso_U_33
_atom_site_aniso_U_23
_atom_site_aniso_U_13
_atom_site_aniso_U_12
Sm1 0.01881(9) 0.01685(9) 0.01704(9) 0.00123(5) -0.00123(5) -0.00022(5)
O1 0.0239(11) 0.0209(10) 0.0325(11) 0.0024(8) -0.0022(8) 0.0025(8)
O2 0.0209(10) 0.0210(10) 0.0232(10) 0.0034(8) -0.0018(8) -0.0011(8)
O3 0.0347(12) 0.0299(11) 0.0331(12) 0.0121(9) -0.0144(10) -0.0103(10)
C1 0.0367(18) 0.0345(17) 0.0194(15) -0.0046(12) 0.0004(12) 0.0049(14)
C2 0.0357(18) 0.0321(16) 0.0207(15) 0.0073(12) 0.0050(12) 0.0057(13)
C3 0.0301(17) 0.0215(14) 0.0331(16) 0.0059(12) 0.0114(13) 0.0010(12)
C4 0.0178(15) 0.0255(15) 0.0377(17) -0.0076(12) 0.0053(12) -0.0053(11)
C5 0.0161(14) 0.0398(18) 0.0305(16) -0.0069(13) -0.0001(12) 0.0036(12)
C6 0.0192(14) 0.0367(17) 0.0254(15) 0.0052(12) -0.0020(12) 0.0099(12)
C7 0.0283(16) 0.0205(15) 0.0350(17) 0.0046(12) 0.0039(13) 0.0076(12)
C8 0.0332(17) 0.0221(15) 0.0347(17) -0.0072(13) 0.0025(13) 0.0012(12)
C9 0.0210(13) 0.0177(13) 0.0207(14) 0.0013(10) 0.0017(11) -0.0013(10)
C10 0.0285(15) 0.0171(13) 0.0232(14) 0.0017(11) 0.0013(12) 0.0000(11)
C11 0.049(2) 0.0180(14) 0.0312(17) -0.0047(12) 0.0082(15) -0.0019(13)
C12 0.063(2) 0.0265(16) 0.0234(15) -0.0035(12) 0.0117(16) -0.0012(16)
C13 0.047(2) 0.0237(15) 0.0208(14) 0.0027(11) 0.0057(13) -0.0051(14)
C14 0.0294(15) 0.0173(13) 0.0210(14) 0.0007(10) -0.0001(12) -0.0029(11)
C15 0.0259(15) 0.0150(13) 0.0263(15) -0.0001(11) 0.0056(11) 0.0024(11)
C16 0.0272(15) 0.0147(13) 0.0306(15) 0.0007(11) 0.0060(13) 0.0042(11)
C17 0.0386(19) 0.0204(15) 0.0294(16) 0.0034(12) 0.0056(13) 0.0075(13)
C18 0.0402(19) 0.0191(15) 0.042(2) 0.0083(12) 0.0140(15) -0.0009(13)
C19 0.0380(18) 0.0175(15) 0.044(2) 0.0006(13) 0.0076(15) -0.0070(13)
C20 0.0384(19) 0.0193(14) 0.0316(17) -0.0023(12) 0.0033(13) -0.0013(12)
C21 0.0272(17) 0.0288(18) 0.067(2) 0.0034(16) 0.0004(17) 0.0084(14)
C22 0.0295(15) 0.0161(13) 0.0220(14) 0.0042(10) 0.0018(12) -0.0027(11)
C23 0.0208(14) 0.0212(13) 0.0197(13) 0.0024(10) 0.0015(11) -0.0019(11)
C24 0.0375(18) 0.0188(14) 0.0290(16) -0.0016(11) -0.0016(13) -0.0039(12)
C25 0.049(2) 0.0158(14) 0.0410(19) 0.0041(13) -0.0016(15) 0.0020(13)
C26 0.052(2) 0.0243(16) 0.0350(18) 0.0110(13) -0.0103(16) 0.0040(15)
C27 0.0460(19) 0.0243(15) 0.0232(15) 0.0047(12) -0.0079(14) -0.0033(14)
C28 0.0222(15) 0.0309(17) 0.0408(19) 0.0049(14) 0.0033(13) 0.0001(13)
C29 0.0388(19) 0.0318(17) 0.0383(18) 0.0020(14) -0.0098(15) -0.0100(15)
C30 0.0338(18) 0.043(2) 0.039(2) -0.0102(15) -0.0039(15) -0.0018(15)
C31 0.064(3) 0.049(2) 0.036(2) 0.0060(16) -0.022(2) 0.003(2)
C32 0.070(3) 0.056(3) 0.059(3) 0.036(2) -0.040(2) -0.025(2)

loop_
_atom_type_symbol
_atom_type_description
_atom_type_scat_dispersion_real
_atom_type_scat_dispersion_imag
_atom_type_scat_source
C C 0.0033 0.0016 'International Tables Vol C Tables 4.2.6.8 and 6.1.1.4'
H H 0.0000 0.0000 'International Tables Vol C Tables 4.2.6.8 and 6.1.1.4'
Sm Sm -0.1638 3.4418 'International Tables Vol C Tables 4.2.6.8 and 6.1.1.4'
O O 0.0106 0.0060 'International Tables Vol C Tables 4.2.6.8 and 6.1.1.4'

loop_
_geom_angle_atom_site_label_1
_geom_angle_atom_site_label_2
_geom_angle_atom_site_label_3
_geom_angle
_geom_angle_site_symmetry_1
_geom_angle_site_symmetry_3
_geom_angle_publ_flag
O3 Sm1 O2 72.53(6) . . ?
O3 Sm1 C9 119.96(9) . . ?
O2 Sm1 C9 71.11(7) . . ?
O3 Sm1 O1 72.96(7) . . ?
O2 Sm1 O1 103.56(6) . . ?
C9 Sm1 O1 71.29(8) . . ?
O3 Sm1 C6 140.74(9) . . ?
O2 Sm1 C6 94.62(8) . . ?
C9 Sm1 C6 88.23(9) . . ?
O1 Sm1 C6 145.95(8) . . ?
O3 Sm1 C5 159.36(9) . . ?
O2 Sm1 C5 119.31(8) . . ?
C9 Sm1 C5 80.66(9) . . ?
O1 Sm1 C5 116.59(8) . . ?
C6 Sm1 C5 30.79(10) . . ?
O3 Sm1 C4 137.10(8) . . ?
O2 Sm1 C4 149.71(8) . . ?
C9 Sm1 C4 91.95(9) . . ?
O1 Sm1 C4 93.90(8) . . ?
C6 Sm1 C4 58.97(10) . . ?
C5 Sm1 C4 30.88(10) . . ?
O3 Sm1 C7 109.79(9) . . ?
O2 Sm1 C7 83.14(8) . . ?
C9 Sm1 C7 111.31(9) . . ?
O1 Sm1 C7 173.30(8) . . ?
C6 Sm1 C7 30.96(10) . . ?
C5 Sm1 C7 58.79(10) . . ?
C4 Sm1 C7 79.94(10) . . ?
O3 Sm1 C3 106.61(9) . . ?
O2 Sm1 C3 169.58(8) . . ?
C9 Sm1 C3 116.93(9) . . ?
O1 Sm1 C3 85.82(8) . . ?
C6 Sm1 C3 79.51(10) . . ?
C5 Sm1 C3 58.45(10) . . ?
C4 Sm1 C3 30.60(10) . . ?
C7 Sm1 C3 87.52(9) . . ?
O3 Sm1 C8 84.57(9) . . ?
O2 Sm1 C8 91.07(8) . . ?
C9 Sm1 C8 141.05(10) . . ?
O1 Sm1 C8 147.65(8) . . ?
C6 Sm1 C8 58.14(10) . . ?
C5 Sm1 C8 78.63(9) . . ?
C4 Sm1 C8 86.87(9) . . ?
C7 Sm1 C8 30.31(10) . . ?
C3 Sm1 C8 78.52(9) . . ?
O3 Sm1 C2 82.56(9) . . ?
O2 Sm1 C2 141.54(9) . . ?
C9 Sm1 C2 147.23(10) . . ?
O1 Sm1 C2 96.27(8) . . ?
C6 Sm1 C2 86.41(9) . . ?
C5 Sm1 C2 78.30(10) . . ?
C4 Sm1 C2 57.91(10) . . ?
C7 Sm1 C2 78.25(9) . . ?
C3 Sm1 C2 30.39(10) . . ?
C8 Sm1 C2 57.15(10) . . ?
O3 Sm1 C1 74.09(9) . . ?
O2 Sm1 C1 113.26(8) . . ?
C9 Sm1 C1 165.57(9) . . ?
O1 Sm1 C1 119.01(8) . . ?
C6 Sm1 C1 77.82(9) . . ?
C5 Sm1 C1 85.41(10) . . ?
C4 Sm1 C1 77.79(9) . . ?
C7 Sm1 C1 57.30(9) . . ?
C3 Sm1 C1 57.26(10) . . ?
C8 Sm1 C1 29.86(10) . . ?
C2 Sm1 C1 29.60(10) . . ?
C16 O1 C21 112.6(2) . . ?
C16 O1 Sm1 106.87(16) . . ?
C21 O1 Sm1 125.49(18) . . ?
C23 O2 C28 113.0(2) . . ?
C23 O2 Sm1 111.16(15) . . ?
C28 O2 Sm1 121.75(17) . . ?
C32 O3 C29 106.2(3) . . ?
C32 O3 Sm1 124.8(2) . . ?
C29 O3 Sm1 123.28(18) . . ?
C2 C1 C8 134.9(3) . . ?
C2 C1 Sm1 73.70(17) . . ?
C8 C1 Sm1 72.86(18) . . ?
C1 C2 C3 135.3(3) . . ?
C1 C2 Sm1 76.70(18) . . ?
C3 C2 Sm1 72.89(17) . . ?
C4 C3 C2 134.4(3) . . ?
C4 C3 Sm1 73.46(17) . . ?
C2 C3 Sm1 76.72(17) . . ?
C3 C4 C5 134.9(3) . . ?
C3 C4 Sm1 75.94(17) . . ?
C5 C4 Sm1 74.56(17) . . ?
C6 C5 C4 135.3(3) . . ?
C6 C5 Sm1 74.22(17) . . ?
C4 C5 Sm1 74.56(17) . . ?
C5 C6 C7 135.4(3) . . ?
C5 C6 Sm1 74.99(17) . . ?
C7 C6 Sm1 75.66(17) . . ?
C8 C7 C6 134.1(3) . . ?
C8 C7 Sm1 76.54(17) . . ?
C6 C7 Sm1 73.38(16) . . ?
C7 C8 C1 135.3(3) . . ?
C7 C8 Sm1 73.15(17) . . ?
C1 C8 Sm1 77.28(18) . . ?
C14 C9 C10 114.4(2) . . ?
C14 C9 Sm1 123.13(19) . . ?
C10 C9 Sm1 122.30(19) . . ?
C11 C10 C9 122.8(3) . . ?
C11 C10 C15 117.3(3) . . ?
C9 C10 C15 119.8(3) . . ?
C12 C11 C10 120.3(3) . . ?
C13 C12 C11 119.2(3) . . ?
C12 C13 C14 120.3(3) . . ?
C13 C14 C9 122.8(3) . . ?
C13 C14 C22 116.7(3) . . ?
C9 C14 C22 120.5(3) . . ?
C16 C15 C20 116.5(3) . . ?
C16 C15 C10 123.5(3) . . ?
C20 C15 C10 120.0(3) . . ?
C15 C16 O1 120.2(2) . . ?
C15 C16 C17 122.9(3) . . ?
O1 C16 C17 116.9(3) . . ?
C18 C17 C16 118.9(3) . . ?
C19 C18 C17 119.7(3) . . ?
C18 C19 C20 120.5(3) . . ?
C19 C20 C15 121.6(3) . . ?
C23 C22 C27 116.1(3) . . ?
C23 C22 C14 123.7(3) . . ?
C27 C22 C14 120.2(3) . . ?
C24 C23 C22 122.7(3) . . ?
C24 C23 O2 117.7(3) . . ?
C22 C23 O2 119.6(2) . . ?
C23 C24 C25 119.7(3) . . ?
C26 C25 C24 119.1(3) . . ?
C27 C26 C25 120.4(3) . . ?
C26 C27 C22 121.9(3) . . ?
O3 C29 C30 103.2(3) . . ?
C29 C30 C31 102.1(3) . . ?
C32 C31 C30 105.3(3) . . ?
O3 C32 C31 107.1(3) . . ?

loop_
_geom_bond_atom_site_label_1
_geom_bond_atom_site_label_2
_geom_bond_distance
_geom_bond_site_symmetry_2
_geom_bond_publ_flag
Sm1 O3 2.535(2) . ?
Sm1 O2 2.5436(19) . ?
Sm1 C9 2.543(3) . ?
Sm1 O1 2.576(2) . ?
Sm1 C6 2.631(3) . ?
Sm1 C5 2.641(3) . ?
Sm1 C4 2.641(3) . ?
Sm1 C7 2.660(3) . ?
Sm1 C3 2.672(3) . ?
Sm1 C8 2.703(3) . ?
Sm1 C2 2.721(3) . ?
Sm1 C1 2.759(3) . ?
O1 C16 1.408(4) . ?
O1 C21 1.442(4) . ?
O2 C23 1.410(3) . ?
O2 C28 1.439(4) . ?
O3 C32 1.456(4) . ?
O3 C29 1.463(4) . ?
C1 C2 1.401(5) . ?
C1 C8 1.408(5) . ?
C2 C3 1.415(5) . ?
C3 C4 1.402(4) . ?
C4 C5 1.406(4) . ?
C5 C6 1.400(4) . ?
C6 C7 1.412(4) . ?
C7 C8 1.403(5) . ?
C9 C14 1.413(4) . ?
C9 C10 1.419(4) . ?
C10 C11 1.398(4) . ?
C10 C15 1.489(4) . ?
C11 C12 1.382(4) . ?
C12 C13 1.384(4) . ?
C13 C14 1.401(4) . ?
C14 C22 1.493(4) . ?
C15 C16 1.392(4) . ?
C15 C20 1.402(4) . ?
C16 C17 1.397(4) . ?
C17 C18 1.389(5) . ?
C18 C19 1.383(5) . ?
C19 C20 1.388(4) . ?
C22 C23 1.392(4) . ?
C22 C27 1.399(4) . ?
C23 C24 1.379(4) . ?
C24 C25 1.385(5) . ?
C25 C26 1.384(5) . ?
C26 C27 1.379(4) . ?
C29 C30 1.497(5) . ?
C30 C31 1.515(5) . ?
C31 C32 1.484(6) . ?
